data_7224618
loop_
_publ_author_name
'Kulmaczewski, Rafal'
'Halcrow, Malcolm A.'

_publ_section_title
;
 Structures and spin states of crystalline [Fe(NCS)2L2] and
 [FeL3]2+complexes (L = an annelated 1,10-phenanthroline derivative)
;
_journal_issue 14
_journal_name_full CrystEngComm
_journal_page_first 2570
_journal_paper_doi 10.1039/C6CE00163G
_journal_volume 18
_journal_year 2016
_chemical_formula_moiety 'C30 H16 Fe N10 S2, 2(C2 H4 Cl2)'
_chemical_formula_sum 'C34 H24 Cl4 Fe N10 S2'
_chemical_formula_weight 834.40
_chemical_name_systematic 'Bis[1,4,8,9-tetraaza-triphenylene]-di[isothiocyanato]iron(II)bis-(1,2-dichloroethane) solvate'
_space_group_IT_number 2
_symmetry_cell_setting triclinic
_symmetry_space_group_name_Hall '-P 1'
_symmetry_space_group_name_H-M 'P -1'
_atom_sites_solution_hydrogens geom
_atom_sites_solution_primary direct
_atom_sites_solution_secondary difmap
_audit_creation_method SHELXL-97
_audit_update_record
;
2015-10-12 deposited with the CCDC.
2016-03-14 downloaded from the CCDC.
;
_cell_angle_alpha 100.234(3)
_cell_angle_beta 97.965(3)
_cell_angle_gamma 101.090(3)
_cell_formula_units_Z 2
_cell_length_a 8.6431(3)
_cell_length_b 12.5380(5)
_cell_length_c 16.8933(7)
_cell_measurement_reflns_used 6930
_cell_measurement_temperature 100(2)
_cell_measurement_theta_max 73.71
_cell_measurement_theta_min 3.67
_cell_volume 1739.40(12)
_computing_cell_refinement 'CrysAlisPro, Agilent Technologies'
_computing_data_collection 'CrysAlisPro, Agilent Technologies'
_computing_data_reduction 'CrysAlisPro, Agilent Technologies'
_computing_molecular_graphics 'XSEED (Barbour, 2001)'
_computing_publication_material 'local program'
_computing_structure_refinement 'SHELXL-97 (Sheldrick, 1997)'
_computing_structure_solution 'SHELXS-97 (Sheldrick, 1990)'
_diffrn_ambient_temperature 100(2)
_diffrn_detector_area_resol_mean 5.3095
_diffrn_measured_fraction_theta_full 0.945
_diffrn_measured_fraction_theta_max 0.930
_diffrn_measurement_device_type 'SuperNova, Dual, Cu at zero, Atlas'
_diffrn_measurement_method '\w scans'
_diffrn_radiation_monochromator mirror
_diffrn_radiation_source 'SuperNova (Cu) X-ray Source'
_diffrn_radiation_type CuK\a
_diffrn_radiation_wavelength 1.54184
_diffrn_reflns_av_R_equivalents 0.0259
_diffrn_reflns_av_sigmaI/netI 0.0346
_diffrn_reflns_limit_h_max 10
_diffrn_reflns_limit_h_min -10
_diffrn_reflns_limit_k_max 15
_diffrn_reflns_limit_k_min -11
_diffrn_reflns_limit_l_max 20
_diffrn_reflns_limit_l_min -21
_diffrn_reflns_number 12817
_diffrn_reflns_theta_full 72.00
_diffrn_reflns_theta_max 73.69
_diffrn_reflns_theta_min 3.67
_diffrn_standards_decay_% 0
_diffrn_standards_interval_count 0
_diffrn_standards_interval_time 0
_diffrn_standards_number 0
_exptl_absorpt_coefficient_mu 7.785
_exptl_absorpt_correction_T_max 1.000
_exptl_absorpt_correction_T_min 0.469
_exptl_absorpt_correction_type multi-scan
_exptl_absorpt_process_details
; 
CrysAlisPro, Agilent Technologies,
Version 1.171.36.24 (release 03-12-2012 CrysAlis171 .NET)
Empirical absorption correction using spherical harmonics,
 implemented in SCALE3 ABSPACK scaling algorithm.
;
_exptl_crystal_colour 'dark violet'
_exptl_crystal_density_diffrn 1.593
_exptl_crystal_density_method 'not measured'
_exptl_crystal_description 'rectangular prism'
_exptl_crystal_F_000 848
_exptl_crystal_recrystallization_method 'Re-crystallisation from solvent: methanol/1,2-dichloroethane'
_exptl_crystal_size_max 0.26
_exptl_crystal_size_mid 0.18
_exptl_crystal_size_min 0.10
_refine_diff_density_max 0.738
_refine_diff_density_min -0.696
_refine_diff_density_rms 0.075
_refine_ls_extinction_method none
_refine_ls_goodness_of_fit_ref 1.037
_refine_ls_hydrogen_treatment constr
_refine_ls_matrix_type full
_refine_ls_number_parameters 460
_refine_ls_number_reflns 6537
_refine_ls_number_restraints 0
_refine_ls_restrained_S_all 1.037
_refine_ls_R_factor_all 0.0496
_refine_ls_R_factor_gt 0.0420
_refine_ls_shift/su_max 0.001
_refine_ls_shift/su_mean 0.000
_refine_ls_structure_factor_coef Fsqd
_refine_ls_weighting_details 'calc w=1/[\s^2^(Fo^2^)+(0.0585P)^2^+1.6843P] where P=(Fo^2^+2Fc^2^)/3'
_refine_ls_weighting_scheme calc
_refine_ls_wR_factor_gt 0.1074
_refine_ls_wR_factor_ref 0.1125
_reflns_number_gt 5705
_reflns_number_total 6537
_reflns_threshold_expression >2sigma(I)
_cod_data_source_file c6ce00163g2.cif
_cod_data_source_block rk70
_cod_depositor_comments
;
The following automatic conversions were performed:

'_symmetry_cell_setting' value 'Triclinic' changed to 'triclinic'
according to
/usr/data/users/saulius/crontab/automatic-downloads/rss-feeds/RSC/lib/dictionaries/cif_core.dic
dictionary named 'cif_core.dic' version 2.4.2 from 2011-04-26.

Automatic conversion script
Id: cif_fix_values 4268 2015-11-12 08:31:59Z antanas 

 Adding full bibliography for 7224614--7224625.cif.
;
_cod_database_code 7224618

loop_
_symmetry_equiv_pos_as_xyz
'x, y, z'
'-x, -y, -z'

loop_
_atom_site_label
_atom_site_type_symbol
_atom_site_fract_x
_atom_site_fract_y
_atom_site_fract_z
_atom_site_U_iso_or_equiv
_atom_site_adp_type
_atom_site_occupancy
_atom_site_symmetry_multiplicity
_atom_site_calc_flag
_atom_site_refinement_flags
_atom_site_disorder_group
Fe1 Fe 0.51934(5) 0.30473(3) 0.25303(2) 0.01604(11) Uani 1 1 d . .
N2 N 0.2863(3) 0.2365(2) 0.26012(15) 0.0235(5) Uani 1 1 d . .
C3 C 0.1607(3) 0.1960(2) 0.27121(17) 0.0206(5) Uani 1 1 d . .
S4 S -0.01595(8) 0.13675(6) 0.28430(5) 0.02962(17) Uani 1 1 d . .
N5 N 0.4762(3) 0.46338(19) 0.25385(14) 0.0213(5) Uani 1 1 d . .
C6 C 0.4443(3) 0.5476(2) 0.24823(16) 0.0185(5) Uani 1 1 d . .
S7 S 0.40003(8) 0.66777(6) 0.24334(5) 0.02740(17) Uani 1 1 d . .
C8 C 0.7605(3) 0.3234(2) 0.40786(16) 0.0171(5) Uani 1 1 d . .
N9 N 0.6000(3) 0.29400(18) 0.38050(14) 0.0182(4) Uani 1 1 d . .
C10 C 0.5073(3) 0.2534(2) 0.43062(18) 0.0237(6) Uani 1 1 d . .
H10 H 0.3946 0.2321 0.4123 0.028 Uiso 1 1 calc R .
C11 C 0.5687(4) 0.2411(2) 0.50807(19) 0.0263(6) Uani 1 1 d . .
H11 H 0.4986 0.2126 0.5417 0.032 Uiso 1 1 calc R .
C12 C 0.7313(4) 0.2703(2) 0.53596(18) 0.0243(6) Uani 1 1 d . .
H12 H 0.7749 0.2626 0.5889 0.029 Uiso 1 1 calc R .
C13 C 0.8317(3) 0.3118(2) 0.48457(16) 0.0189(5) Uani 1 1 d . .
C14 C 0.8588(3) 0.3713(2) 0.35413(16) 0.0169(5) Uani 1 1 d . .
N15 N 0.7821(3) 0.37634(17) 0.27998(13) 0.0171(4) Uani 1 1 d . .
C16 C 0.8704(3) 0.4222(2) 0.23082(17) 0.0207(5) Uani 1 1 d . .
H16 H 0.8183 0.4259 0.1784 0.025 Uiso 1 1 calc R .
C17 C 1.0353(3) 0.4649(2) 0.25255(18) 0.0238(6) Uani 1 1 d . .
H17 H 1.0929 0.4978 0.2158 0.029 Uiso 1 1 calc R .
C18 C 1.1134(3) 0.4590(2) 0.32726(17) 0.0210(5) Uani 1 1 d . .
H18 H 1.2258 0.4873 0.3430 0.025 Uiso 1 1 calc R .
C19 C 1.0246(3) 0.4103(2) 0.38040(16) 0.0178(5) Uani 1 1 d . .
C20 C 1.0057(3) 0.3458(2) 0.50958(16) 0.0197(5) Uani 1 1 d . .
N21 N 1.0719(3) 0.32736(19) 0.58162(15) 0.0243(5) Uani 1 1 d . .
C22 C 1.2296(4) 0.3631(2) 0.60335(18) 0.0268(6) Uani 1 1 d . .
H22 H 1.2810 0.3513 0.6535 0.032 Uiso 1 1 calc R .
C23 C 1.3226(3) 0.4176(2) 0.55454(18) 0.0250(6) Uani 1 1 d . .
H23 H 1.4346 0.4438 0.5738 0.030 Uiso 1 1 calc R .
N24 N 1.2605(3) 0.43401(19) 0.48271(15) 0.0219(5) Uani 1 1 d . .
C25 C 1.0992(3) 0.3967(2) 0.45928(16) 0.0177(5) Uani 1 1 d . .
C26 C 0.6016(3) 0.2013(2) 0.09164(16) 0.0186(5) Uani 1 1 d . .
N27 N 0.5372(3) 0.28728(18) 0.12219(14) 0.0194(4) Uani 1 1 d . .
C28 C 0.5118(4) 0.3585(2) 0.07523(17) 0.0242(6) Uani 1 1 d . .
H28 H 0.4652 0.4180 0.0958 0.029 Uiso 1 1 calc R .
C29 C 0.5500(4) 0.3506(2) -0.00327(18) 0.0274(6) Uani 1 1 d . .
H29 H 0.5275 0.4026 -0.0353 0.033 Uiso 1 1 calc R .
C30 C 0.6206(4) 0.2662(2) -0.03313(17) 0.0262(6) Uani 1 1 d . .
H30 H 0.6507 0.2603 -0.0855 0.031 Uiso 1 1 calc R .
C31 C 0.6474(3) 0.1891(2) 0.01468(17) 0.0215(5) Uani 1 1 d . .
C32 C 0.6155(3) 0.1190(2) 0.14093(16) 0.0182(5) Uani 1 1 d . .
N33 N 0.5720(3) 0.13734(18) 0.21521(14) 0.0187(4) Uani 1 1 d . .
C34 C 0.5700(3) 0.0575(2) 0.25780(17) 0.0221(5) Uani 1 1 d . .
H34 H 0.5395 0.0696 0.3100 0.027 Uiso 1 1 calc R .
C35 C 0.6106(3) -0.0434(2) 0.22922(18) 0.0235(6) Uani 1 1 d . .
H35 H 0.6027 -0.0996 0.2604 0.028 Uiso 1 1 calc R .
C36 C 0.6620(3) -0.0602(2) 0.15542(18) 0.0233(6) Uani 1 1 d . .
H36 H 0.6937 -0.1270 0.1358 0.028 Uiso 1 1 calc R .
C37 C 0.6670(3) 0.0225(2) 0.10986(17) 0.0205(5) Uani 1 1 d . .
C38 C 0.7153(3) 0.0940(2) -0.01418(17) 0.0225(6) Uani 1 1 d . .
N39 N 0.7683(3) 0.0879(2) -0.08680(15) 0.0281(5) Uani 1 1 d . .
C40 C 0.8233(4) -0.0007(3) -0.11113(19) 0.0319(7) Uani 1 1 d . .
H40 H 0.8632 -0.0080 -0.1610 0.038 Uiso 1 1 calc R .
C41 C 0.8258(4) -0.0850(3) -0.06679(19) 0.0293(6) Uani 1 1 d . .
H41 H 0.8640 -0.1481 -0.0888 0.035 Uiso 1 1 calc R .
N42 N 0.7772(3) -0.0806(2) 0.00429(15) 0.0265(5) Uani 1 1 d . .
C43 C 0.7216(3) 0.0118(2) 0.03155(17) 0.0220(5) Uani 1 1 d . .
C44 C 0.0176(4) 0.8454(3) 0.2812(2) 0.0357(7) Uani 1 1 d . .
H44A H -0.0282 0.8146 0.3251 0.043 Uiso 1 1 calc R .
H44B H -0.0451 0.8987 0.2647 0.043 Uiso 1 1 calc R .
C45 C 0.0071(4) 0.7542(3) 0.2101(3) 0.0430(8) Uani 1 1 d . .
H45A H 0.0744 0.7029 0.2255 0.052 Uiso 1 1 calc R .
H45B H 0.0463 0.7851 0.1647 0.052 Uiso 1 1 calc R .
Cl46 Cl 0.22420(10) 0.91638(7) 0.31875(6) 0.0442(2) Uani 1 1 d . .
Cl47 Cl -0.19814(10) 0.68088(7) 0.17855(5) 0.03794(19) Uani 1 1 d . .
C48 C 0.9541(4) 0.0376(3) 0.4832(2) 0.0409(8) Uani 1 1 d . .
H48A H 1.0072 0.0687 0.4414 0.049 Uiso 1 1 calc R .
H48B H 0.9503 0.1000 0.5273 0.049 Uiso 1 1 calc R .
Cl49 Cl 0.75547(11) -0.03885(9) 0.43829(6) 0.0507(2) Uani 1 1 d . .
C50A C 0.0191(9) 0.4529(6) -0.0263(5) 0.0543(16) Uiso 0.62 1 d P 1
H50A H 0.1099 0.4795 -0.0530 0.065 Uiso 0.62 1 calc PR 1
H50B H -0.0747 0.4149 -0.0695 0.065 Uiso 0.62 1 calc PR 1
C50B C 0.0247(15) 0.4912(11) 0.0417(7) 0.056(3) Uiso 0.38 1 d P 2
H50C H -0.0631 0.4963 0.0731 0.067 Uiso 0.38 1 calc PR 2
H50D H 0.1198 0.5497 0.0704 0.067 Uiso 0.38 1 calc PR 2
Cl51 Cl 0.07102(15) 0.35807(9) 0.03567(7) 0.0593(3) Uani 1 1 d . .

loop_
_atom_site_aniso_label
_atom_site_aniso_U_11
_atom_site_aniso_U_22
_atom_site_aniso_U_33
_atom_site_aniso_U_23
_atom_site_aniso_U_13
_atom_site_aniso_U_12
Fe1 0.0138(2) 0.0154(2) 0.0195(2) 0.00339(16) 0.00486(16) 0.00366(16)
N2 0.0174(11) 0.0225(12) 0.0289(12) 0.0022(10) 0.0040(10) 0.0037(10)
C3 0.0190(13) 0.0161(12) 0.0253(13) -0.0010(11) 0.0036(11) 0.0059(11)
S4 0.0195(3) 0.0200(3) 0.0481(4) 0.0012(3) 0.0134(3) 0.0015(3)
N5 0.0176(11) 0.0194(11) 0.0263(12) 0.0030(9) 0.0051(9) 0.0038(9)
C6 0.0135(11) 0.0227(13) 0.0193(12) 0.0040(11) 0.0064(10) 0.0018(10)
S7 0.0243(3) 0.0213(3) 0.0419(4) 0.0148(3) 0.0093(3) 0.0076(3)
C8 0.0183(12) 0.0129(11) 0.0211(12) 0.0014(10) 0.0075(10) 0.0056(10)
N9 0.0172(10) 0.0162(10) 0.0225(11) 0.0028(9) 0.0082(9) 0.0048(9)
C10 0.0208(13) 0.0258(14) 0.0265(14) 0.0063(12) 0.0110(11) 0.0043(11)
C11 0.0241(14) 0.0287(15) 0.0299(15) 0.0105(12) 0.0129(12) 0.0053(12)
C12 0.0285(15) 0.0235(14) 0.0243(14) 0.0092(11) 0.0090(12) 0.0077(12)
C13 0.0216(13) 0.0142(12) 0.0220(13) 0.0023(10) 0.0079(11) 0.0050(10)
C14 0.0179(12) 0.0120(11) 0.0212(12) 0.0013(10) 0.0065(10) 0.0044(10)
N15 0.0178(10) 0.0143(10) 0.0197(10) 0.0028(9) 0.0058(9) 0.0039(9)
C16 0.0187(13) 0.0209(13) 0.0222(13) 0.0058(11) 0.0048(11) 0.0015(11)
C17 0.0221(13) 0.0234(14) 0.0264(14) 0.0070(12) 0.0095(12) 0.0010(11)
C18 0.0165(12) 0.0193(13) 0.0260(14) 0.0027(11) 0.0061(11) 0.0012(10)
C19 0.0187(12) 0.0151(12) 0.0204(12) 0.0010(10) 0.0064(10) 0.0058(10)
C20 0.0228(13) 0.0164(12) 0.0207(13) 0.0021(10) 0.0052(11) 0.0071(11)
N21 0.0255(12) 0.0212(12) 0.0262(12) 0.0051(10) 0.0038(10) 0.0060(10)
C22 0.0300(15) 0.0239(14) 0.0238(14) 0.0036(12) -0.0025(12) 0.0059(12)
C23 0.0218(14) 0.0219(14) 0.0281(14) -0.0018(12) 0.0002(12) 0.0071(12)
N24 0.0212(11) 0.0181(11) 0.0249(12) 0.0003(9) 0.0048(10) 0.0043(9)
C25 0.0171(12) 0.0137(12) 0.0206(12) -0.0015(10) 0.0020(10) 0.0048(10)
C26 0.0156(12) 0.0167(12) 0.0199(13) -0.0005(10) 0.0017(10) -0.0003(10)
N27 0.0189(11) 0.0184(11) 0.0201(11) 0.0027(9) 0.0021(9) 0.0039(9)
C28 0.0283(14) 0.0198(13) 0.0241(14) 0.0037(11) 0.0029(12) 0.0068(12)
C29 0.0362(16) 0.0211(14) 0.0243(14) 0.0072(12) 0.0008(13) 0.0059(13)
C30 0.0326(15) 0.0242(14) 0.0203(13) 0.0034(12) 0.0054(12) 0.0033(12)
C31 0.0213(13) 0.0201(13) 0.0201(13) 0.0020(11) 0.0010(11) 0.0010(11)
C32 0.0157(12) 0.0157(12) 0.0209(13) 0.0018(10) 0.0022(10) 0.0009(10)
N33 0.0166(10) 0.0167(11) 0.0217(11) 0.0029(9) 0.0031(9) 0.0022(9)
C34 0.0214(13) 0.0199(13) 0.0247(14) 0.0063(11) 0.0041(11) 0.0022(11)
C35 0.0236(13) 0.0159(13) 0.0291(14) 0.0068(11) 0.0020(11) 0.0001(11)
C36 0.0237(14) 0.0167(13) 0.0276(14) 0.0012(11) 0.0016(11) 0.0050(11)
C37 0.0179(12) 0.0188(13) 0.0216(13) -0.0002(11) 0.0010(10) 0.0021(11)
C38 0.0204(13) 0.0221(14) 0.0210(13) -0.0017(11) 0.0018(11) 0.0017(11)
N39 0.0286(13) 0.0272(13) 0.0262(13) 0.0025(11) 0.0066(11) 0.0023(11)
C40 0.0339(16) 0.0324(16) 0.0270(15) -0.0014(13) 0.0107(13) 0.0051(14)
C41 0.0264(15) 0.0253(15) 0.0317(15) -0.0054(12) 0.0050(13) 0.0055(12)
N42 0.0234(12) 0.0246(12) 0.0288(13) 0.0014(10) 0.0029(10) 0.0040(10)
C43 0.0184(12) 0.0205(13) 0.0231(13) -0.0014(11) 0.0012(11) 0.0021(11)
C44 0.0310(16) 0.0398(18) 0.0418(18) 0.0184(15) 0.0121(14) 0.0080(14)
C45 0.0323(17) 0.0355(18) 0.064(2) 0.0099(17) 0.0172(17) 0.0089(15)
Cl46 0.0358(4) 0.0373(4) 0.0622(6) 0.0227(4) 0.0059(4) 0.0054(3)
Cl47 0.0333(4) 0.0351(4) 0.0487(5) 0.0153(4) 0.0077(3) 0.0091(3)
C48 0.044(2) 0.0327(17) 0.0405(19) 0.0049(15) 0.0045(16) 0.0004(16)
Cl49 0.0396(5) 0.0570(6) 0.0492(5) 0.0152(4) -0.0016(4) -0.0013(4)
Cl51 0.0705(7) 0.0555(6) 0.0588(6) 0.0178(5) 0.0148(5) 0.0226(5)

loop_
_atom_type_symbol
_atom_type_description
_atom_type_scat_dispersion_real
_atom_type_scat_dispersion_imag
_atom_type_scat_source
C C 0.0181 0.0091 'International Tables Vol C Tables 4.2.6.8 and 6.1.1.4'
H H 0.0000 0.0000 'International Tables Vol C Tables 4.2.6.8 and 6.1.1.4'
N N 0.0311 0.0180 'International Tables Vol C Tables 4.2.6.8 and 6.1.1.4'
Fe Fe -1.1336 3.1974 'International Tables Vol C Tables 4.2.6.8 and 6.1.1.4'
S S 0.3331 0.5567 'International Tables Vol C Tables 4.2.6.8 and 6.1.1.4'
Cl Cl 0.3639 0.7018 'International Tables Vol C Tables 4.2.6.8 and 6.1.1.4'

loop_
_geom_angle_atom_site_label_1
_geom_angle_atom_site_label_2
_geom_angle_atom_site_label_3
_geom_angle
_geom_angle_site_symmetry_1
N2 Fe1 N5 93.58(9) .
N2 Fe1 N9 90.63(9) .
N5 Fe1 N9 108.00(9) .
N2 Fe1 N27 107.88(9) .
N5 Fe1 N27 89.15(9) .
N9 Fe1 N27 154.15(8) .
N2 Fe1 N15 164.90(9) .
N5 Fe1 N15 90.04(8) .
N9 Fe1 N15 74.32(8) .
N27 Fe1 N15 86.82(8) .
N2 Fe1 N33 92.19(9) .
N5 Fe1 N33 163.54(9) .
N9 Fe1 N33 87.32(8) .
N27 Fe1 N33 74.41(8) .
N15 Fe1 N33 88.37(8) .
C3 N2 Fe1 173.5(2) .
N2 C3 S4 178.4(3) .
C6 N5 Fe1 174.4(2) .
N5 C6 S7 178.2(3) .
N9 C8 C13 123.0(2) .
N9 C8 C14 116.8(2) .
C13 C8 C14 120.2(2) .
C10 N9 C8 117.5(2) .
C10 N9 Fe1 126.29(19) .
C8 N9 Fe1 116.00(17) .
N9 C10 C11 122.9(3) .
N9 C10 H10 118.5 .
C11 C10 H10 118.5 .
C12 C11 C10 119.8(3) .
C12 C11 H11 120.1 .
C10 C11 H11 120.1 .
C11 C12 C13 118.6(3) .
C11 C12 H12 120.7 .
C13 C12 H12 120.7 .
C8 C13 C12 118.1(3) .
C8 C13 C20 119.6(2) .
C12 C13 C20 122.3(3) .
N15 C14 C19 123.2(2) .
N15 C14 C8 116.8(2) .
C19 C14 C8 120.1(2) .
C16 N15 C14 117.4(2) .
C16 N15 Fe1 126.99(18) .
C14 N15 Fe1 115.63(16) .
N15 C16 C17 123.3(3) .
N15 C16 H16 118.4 .
C17 C16 H16 118.4 .
C18 C17 C16 119.4(3) .
C18 C17 H17 120.3 .
C16 C17 H17 120.3 .
C17 C18 C19 118.9(3) .
C17 C18 H18 120.6 .
C19 C18 H18 120.6 .
C14 C19 C18 117.8(2) .
C14 C19 C25 119.8(2) .
C18 C19 C25 122.3(2) .
N21 C20 C25 121.7(3) .
N21 C20 C13 118.3(2) .
C25 C20 C13 120.0(2) .
C22 N21 C20 116.3(2) .
N21 C22 C23 122.0(3) .
N21 C22 H22 119.0 .
C23 C22 H22 119.0 .
N24 C23 C22 122.6(3) .
N24 C23 H23 118.7 .
C22 C23 H23 118.7 .
C23 N24 C25 116.0(2) .
N24 C25 C20 121.3(2) .
N24 C25 C19 118.5(2) .
C20 C25 C19 120.2(2) .
N27 C26 C31 122.3(2) .
N27 C26 C32 117.0(2) .
C31 C26 C32 120.6(2) .
C28 N27 C26 117.8(2) .
C28 N27 Fe1 126.88(18) .
C26 N27 Fe1 114.66(17) .
N27 C28 C29 123.4(3) .
N27 C28 H28 118.3 .
C29 C28 H28 118.3 .
C30 C29 C28 118.9(3) .
C30 C29 H29 120.6 .
C28 C29 H29 120.6 .
C29 C30 C31 119.0(3) .
C29 C30 H30 120.5 .
C31 C30 H30 120.5 .
C30 C31 C26 118.5(3) .
C30 C31 C38 122.3(3) .
C26 C31 C38 119.1(2) .
N33 C32 C37 122.6(2) .
N33 C32 C26 117.4(2) .
C37 C32 C26 120.0(2) .
C34 N33 C32 117.9(2) .
C34 N33 Fe1 127.75(18) .
C32 N33 Fe1 114.36(17) .
N33 C34 C35 123.0(3) .
N33 C34 H34 118.5 .
C35 C34 H34 118.5 .
C36 C35 C34 119.2(3) .
C36 C35 H35 120.4 .
C34 C35 H35 120.4 .
C35 C36 C37 119.0(2) .
C35 C36 H36 120.5 .
C37 C36 H36 120.5 .
C36 C37 C32 118.2(2) .
C36 C37 C43 122.4(2) .
C32 C37 C43 119.4(2) .
N39 C38 C43 121.9(3) .
N39 C38 C31 118.0(3) .
C43 C38 C31 120.2(2) .
C40 N39 C38 115.5(3) .
N39 C40 C41 122.9(3) .
N39 C40 H40 118.5 .
C41 C40 H40 118.5 .
N42 C41 C40 122.8(3) .
N42 C41 H41 118.6 .
C40 C41 H41 118.6 .
C41 N42 C43 115.3(3) .
N42 C43 C38 121.5(3) .
N42 C43 C37 118.3(2) .
C38 C43 C37 120.3(2) .
C45 C44 Cl46 109.8(2) .
C45 C44 H44A 109.7 .
Cl46 C44 H44A 109.7 .
C45 C44 H44B 109.7 .
Cl46 C44 H44B 109.7 .
H44A C44 H44B 108.2 .
C44 C45 Cl47 108.4(2) .
C44 C45 H45A 110.0 .
Cl47 C45 H45A 110.0 .
C44 C45 H45B 110.0 .
Cl47 C45 H45B 110.0 .
H45A C45 H45B 108.4 .
C48 C48 Cl49 109.1(3) 2_756
C48 C48 H48A 109.9 2_756
Cl49 C48 H48A 109.9 .
C48 C48 H48B 109.9 2_756
Cl49 C48 H48B 109.9 .
H48A C48 H48B 108.3 .
C50A C50A Cl51 108.5(7) 2_565
C50A C50A H50A 110.0 2_565
Cl51 C50A H50A 110.0 .
C50A C50A H50B 110.0 2_565
Cl51 C50A H50B 110.0 .
H50A C50A H50B 108.4 .
C50B C50B Cl51 109.8(12) 2_565
C50B C50B H50C 109.7 2_565
Cl51 C50B H50C 109.7 .
C50B C50B H50D 109.7 2_565
Cl51 C50B H50D 109.7 .
H50C C50B H50D 108.2 .

loop_
_geom_bond_atom_site_label_1
_geom_bond_atom_site_label_2
_geom_bond_distance
_geom_bond_site_symmetry_2
Fe1 N2 2.060(2) .
Fe1 N5 2.091(2) .
Fe1 N9 2.205(2) .
Fe1 N27 2.212(2) .
Fe1 N15 2.226(2) .
Fe1 N33 2.234(2) .
N2 C3 1.161(4) .
C3 S4 1.628(3) .
N5 C6 1.158(4) .
C6 S7 1.637(3) .
C8 N9 1.356(3) .
C8 C13 1.400(4) .
C8 C14 1.455(3) .
N9 C10 1.343(3) .
C10 C11 1.389(4) .
C10 H10 0.9500 .
C11 C12 1.374(4) .
C11 H11 0.9500 .
C12 C13 1.405(4) .
C12 H12 0.9500 .
C13 C20 1.461(4) .
C14 N15 1.352(4) .
C14 C19 1.402(4) .
N15 C16 1.333(3) .
C16 C17 1.395(4) .
C16 H16 0.9500 .
C17 C18 1.368(4) .
C17 H17 0.9500 .
C18 C19 1.405(4) .
C18 H18 0.9500 .
C19 C25 1.451(4) .
C20 N21 1.349(4) .
C20 C25 1.402(4) .
N21 C22 1.327(4) .
C22 C23 1.402(4) .
C22 H22 0.9500 .
C23 N24 1.324(4) .
C23 H23 0.9500 .
N24 C25 1.360(4) .
C26 N27 1.361(3) .
C26 C31 1.402(4) .
C26 C32 1.448(4) .
N27 C28 1.324(4) .
C28 C29 1.402(4) .
C28 H28 0.9500 .
C29 C30 1.375(4) .
C29 H29 0.9500 .
C30 C31 1.397(4) .
C30 H30 0.9500 .
C31 C38 1.465(4) .
C32 N33 1.353(3) .
C32 C37 1.408(4) .
N33 C34 1.332(3) .
C34 C35 1.399(4) .
C34 H34 0.9500 .
C35 C36 1.376(4) .
C35 H35 0.9500 .
C36 C37 1.394(4) .
C36 H36 0.9500 .
C37 C43 1.458(4) .
C38 N39 1.363(4) .
C38 C43 1.398(4) .
N39 C40 1.313(4) .
C40 C41 1.402(5) .
C40 H40 0.9500 .
C41 N42 1.322(4) .
C41 H41 0.9500 .
N42 C43 1.367(4) .
C44 C45 1.484(5) .
C44 Cl46 1.805(4) .
C44 H44A 0.9900 .
C44 H44B 0.9900 .
C45 Cl47 1.792(4) .
C45 H45A 0.9900 .
C45 H45B 0.9900 .
C48 C48 1.482(7) 2_756
C48 Cl49 1.786(4) .
C48 H48A 0.9900 .
C48 H48B 0.9900 .
C50A C50A 1.468(14) 2_565
C50A Cl51 1.797(8) .
C50A H50A 0.9900 .
C50A H50B 0.9900 .
C50B C50B 1.48(2) 2_565
C50B H50C 0.9900 .
C50B H50D 0.9900 .
C50B Cl51 1.779(12) .
